data_8101358
loop_
_publ_author_name
'Kelling, Alexandra'
'Schilde, Uwe'
'Sefkow, Michael'

_publ_section_title
;
Crystal structure of (1R,2R,4S,6R,8S)-2',2'-dimethoxy-8-hydroxyspiro
[3,5,10-trioxa-tricyclo[6.2.1.0^2,6^]undecan-4,1'-cyclohexan]-9-one 
monohydrate, C~15~H~24~O~8~ and of (1R,2R,4R,6R,8S)-2',2'-dimethoxy-
8-hydroxyspiro[3,5,10-trioxa- tricyclo[6.2.1.0^2,6^]undecan-4,1'-cyclohexan]-
9-one, C~15~H~22~O~7~
;
_journal_issue 4
_journal_name_full 'Zeitschrift f\"ur Kristallographie - New Crystal Structures'
_journal_page_first 515
_journal_page_last 518
_journal_volume 215
_journal_year 2000
_chemical_formula_moiety 'C15 H22 O7 (H2 O)'
_chemical_formula_sum 'C15 H24 O8'
_chemical_formula_weight 332.34
_space_group_IT_number 4
_symmetry_cell_setting monoclinic
_symmetry_space_group_name_Hall 'P 2yb'
_symmetry_space_group_name_H-M 'P 1 21 1'
_cell_angle_alpha 90.00
_cell_angle_beta 91.102(18)
_cell_angle_gamma 90.00
_cell_formula_units_Z 2
_cell_length_a 6.5806(18)
_cell_length_b 7.3726(17)
_cell_length_c 16.681(3)
_cell_measurement_temperature 298(2)
_cell_volume 809.1(3)
_diffrn_ambient_temperature 298(2)
_exptl_crystal_density_diffrn 1.364
_cod_original_sg_symbol_H-M 'P 21'
_cod_database_code 8101358

loop_
_symmetry_equiv_pos_as_xyz
'x, y, z'
'-x, y+1/2, -z'

loop_
_atom_site_label
_atom_site_type_symbol
_atom_site_fract_x
_atom_site_fract_y
_atom_site_fract_z
_atom_site_U_iso_or_equiv
_atom_site_adp_type
_atom_site_occupancy
_atom_site_calc_flag
_atom_site_refinement_flags
_atom_site_disorder_assembly
_atom_site_disorder_group
C1 C -0.1349(4) 1.0154(4) 0.64589(15) 0.0350(6) Uani 1 d . . .
H1 H -0.2357 1.1087 0.6582 0.042 Uiso 1 calc R . .
C2 C -0.1863(4) 0.8367(4) 0.68571(16) 0.0334(6) Uani 1 d . . .
H2 H -0.3017 0.7790 0.6578 0.040 Uiso 1 calc R . .
O3 O -0.2370(3) 0.8777(3) 0.76652(11) 0.0401(5) Uani 1 d . . .
C4 C -0.1370(4) 0.7526(4) 0.81924(15) 0.0315(6) Uani 1 d . . .
O5 O 0.0365(2) 0.6942(3) 0.77761(10) 0.0328(4) Uani 1 d . . .
C6 C -0.0043(4) 0.7027(4) 0.69240(14) 0.0328(6) Uani 1 d . . .
H6 H -0.0474 0.5829 0.6731 0.039 Uiso 1 calc R . .
C7 C 0.1945(4) 0.7570(4) 0.65138(17) 0.0398(7) Uani 1 d . . .
H7 H 0.3053 0.7461 0.6903 0.048 Uiso 1 calc R . .
H8 H 0.2197 0.6711 0.6087 0.048 Uiso 1 calc R . .
C8 C 0.1986(4) 0.9490(4) 0.61595(15) 0.0321(6) Uani 1 d . . .
O8 O 0.4004(3) 0.9946(4) 0.60091(14) 0.0454(5) Uani 1 d . . .
H80 H 0.399(7) 1.106(9) 0.586(3) 0.089(16) Uiso 1 d . . .
C9 C 0.0657(4) 0.9490(4) 0.53936(15) 0.0369(6) Uani 1 d . . .
O9 O 0.1151(3) 0.9220(4) 0.47117(12) 0.0543(7) Uani 1 d . . .
O10 O -0.1278(3) 0.9810(3) 0.55915(10) 0.0399(5) Uani 1 d . . .
C11 C 0.0777(4) 1.0783(4) 0.66788(16) 0.0348(6) Uani 1 d . . .
H11 H 0.1086 1.0617 0.7245 0.042 Uiso 1 calc R . .
H12 H 0.0996 1.2040 0.6533 0.042 Uiso 1 calc R . .
C21 C -0.2873(4) 0.5965(4) 0.84012(15) 0.0336(6) Uani 1 d . . .
O22 O -0.3425(3) 0.5153(3) 0.76599(11) 0.0421(5) Uani 1 d . . .
C22 C -0.4951(5) 0.3793(6) 0.7684(2) 0.0548(9) Uani 1 d . . .
H22 H -0.5204 0.3333 0.7153 0.066 Uiso 1 calc R . .
H23 H -0.6179 0.4304 0.7888 0.066 Uiso 1 calc R . .
H24 H -0.4501 0.2822 0.8027 0.066 Uiso 1 calc R . .
O23 O -0.1979(3) 0.4691(3) 0.89403(11) 0.0415(5) Uani 1 d . . .
C23 C -0.0419(6) 0.3571(5) 0.8649(2) 0.0565(9) Uani 1 d . . .
H25 H 0.0045 0.2768 0.9067 0.068 Uiso 1 calc R . .
H26 H 0.0692 0.4311 0.8478 0.068 Uiso 1 calc R . .
H27 H -0.0931 0.2872 0.8203 0.068 Uiso 1 calc R . .
C31 C -0.4671(4) 0.6754(5) 0.88477(17) 0.0425(7) Uani 1 d . . .
H31 H -0.5426 0.7558 0.8492 0.051 Uiso 1 calc R . .
H32 H -0.5571 0.5776 0.9000 0.051 Uiso 1 calc R . .
C41 C -0.4013(5) 0.7798(5) 0.95959(18) 0.0495(8) Uani 1 d . . .
H41 H -0.3396 0.6967 0.9980 0.059 Uiso 1 calc R . .
H42 H -0.5197 0.8333 0.9840 0.059 Uiso 1 calc R . .
C51 C -0.2495(5) 0.9290(5) 0.93969(19) 0.0497(8) Uani 1 d . . .
H51 H -0.2014 0.9864 0.9888 0.060 Uiso 1 calc R . .
H52 H -0.3162 1.0207 0.9068 0.060 Uiso 1 calc R . .
C61 C -0.0689(5) 0.8501(4) 0.89483(17) 0.0403(6) Uani 1 d . . .
H61 H 0.0234 0.9473 0.8811 0.048 Uiso 1 calc R . .
H62 H 0.0041 0.7661 0.9296 0.048 Uiso 1 calc R . .
O100 O 0.4512(5) 1.3449(5) 0.55701(18) 0.0631(7) Uani 1 d . . .
H100 H 0.386(8) 1.355(10) 0.518(4) 0.10(2) Uiso 1 d . . .
H101 H 0.569(9) 1.356(8) 0.550(3) 0.079(16) Uiso 1 d . . .

loop_
_atom_site_aniso_label
_atom_site_aniso_U_11
_atom_site_aniso_U_22
_atom_site_aniso_U_33
_atom_site_aniso_U_23
_atom_site_aniso_U_13
_atom_site_aniso_U_12
C1 0.0323(12) 0.0408(15) 0.0322(13) 0.0051(11) 0.0047(10) 0.0073(12)
C2 0.0291(12) 0.0408(15) 0.0304(12) 0.0027(12) 0.0039(9) 0.0018(11)
O3 0.0448(11) 0.0407(12) 0.0353(10) 0.0069(9) 0.0133(8) 0.0123(9)
C4 0.0355(13) 0.0299(14) 0.0293(13) 0.0024(11) 0.0048(10) 0.0023(11)
O5 0.0317(9) 0.0382(10) 0.0287(9) 0.0054(8) 0.0036(7) 0.0036(8)
C6 0.0377(13) 0.0327(13) 0.0282(12) 0.0010(11) 0.0038(10) 0.0020(12)
C7 0.0381(14) 0.0455(17) 0.0362(14) 0.0093(13) 0.0116(11) 0.0127(13)
C8 0.0298(12) 0.0367(14) 0.0300(12) 0.0016(12) 0.0038(9) 0.0009(11)
O8 0.0294(9) 0.0574(15) 0.0497(12) 0.0047(11) 0.0057(8) -0.0007(10)
C9 0.0390(13) 0.0417(16) 0.0300(12) 0.0088(12) 0.0018(10) 0.0012(13)
O9 0.0549(13) 0.0777(19) 0.0304(10) 0.0019(12) 0.0049(9) 0.0046(12)
O10 0.0323(9) 0.0572(13) 0.0301(9) 0.0090(10) -0.0018(7) -0.0012(10)
C11 0.0341(13) 0.0371(14) 0.0331(13) -0.0009(11) 0.0039(10) 0.0024(12)
C21 0.0383(13) 0.0361(14) 0.0264(12) -0.0001(11) 0.0036(10) -0.0036(12)
O22 0.0408(10) 0.0510(13) 0.0346(10) -0.0059(9) 0.0061(7) -0.0119(10)
C22 0.0515(17) 0.058(2) 0.055(2) -0.0109(17) 0.0025(15) -0.0174(17)
O23 0.0543(11) 0.0336(11) 0.0368(10) 0.0046(9) 0.0056(8) 0.0006(10)
C23 0.061(2) 0.0414(19) 0.067(2) 0.0140(17) 0.0090(16) 0.0092(17)
C31 0.0409(15) 0.0466(17) 0.0403(15) 0.0021(13) 0.0134(11) -0.0023(14)
C41 0.0604(19) 0.0490(19) 0.0399(16) -0.0060(14) 0.0194(14) 0.0018(16)
C51 0.070(2) 0.0402(17) 0.0392(15) -0.0071(13) 0.0154(14) -0.0022(15)
C61 0.0515(16) 0.0344(15) 0.0351(14) -0.0017(13) 0.0036(12) -0.0038(14)
O100 0.0562(16) 0.0772(19) 0.0560(17) 0.0227(15) 0.0036(13) -0.0094(15)

loop_
_geom_bond_atom_site_label_1
_geom_bond_atom_site_label_2
_geom_bond_distance
_geom_bond_site_symmetry_2
_geom_bond_publ_flag
C1 O10 1.471(3) . ?
C1 C11 1.512(4) . ?
C1 C2 1.516(4) . ?
C1 H1 0.9800 . ?
C2 O3 1.427(3) . ?
C2 C6 1.555(4) . ?
C2 H2 0.9800 . ?
O3 C4 1.426(3) . ?
C4 O5 1.415(3) . ?
C4 C61 1.512(4) . ?
C4 C21 1.562(4) . ?
O5 C6 1.443(3) . ?
C6 C7 1.541(4) . ?
C6 H6 0.9800 . ?
C7 C8 1.535(4) . ?
C7 H7 0.9700 . ?
C7 H8 0.9700 . ?
C8 O8 1.397(3) . ?
C8 C11 1.522(4) . ?
C8 C9 1.534(4) . ?
O8 H80 0.86(6) . ?
C9 O9 1.205(3) . ?
C9 O10 1.343(3) . ?
C11 H11 0.9700 . ?
C11 H12 0.9700 . ?
C21 O22 1.415(3) . ?
C21 O23 1.420(3) . ?
C21 C31 1.525(4) . ?
O22 C22 1.420(4) . ?
C22 H22 0.9600 . ?
C22 H23 0.9600 . ?
C22 H24 0.9600 . ?
O23 C23 1.411(4) . ?
C23 H25 0.9600 . ?
C23 H26 0.9600 . ?
C23 H27 0.9600 . ?
C31 C41 1.522(4) . ?
C31 H31 0.9700 . ?
C31 H32 0.9700 . ?
C41 C51 1.527(5) . ?
C41 H41 0.9700 . ?
C41 H42 0.9700 . ?
C51 C61 1.531(4) . ?
C51 H51 0.9700 . ?
C51 H52 0.9700 . ?
C61 H61 0.9700 . ?
C61 H62 0.9700 . ?
O100 H100 0.78(6) . ?
O100 H101 0.79(6) . ?

loop_
_cod_related_entry_id
_cod_related_entry_database
_cod_related_entry_code
1 ChemSpider 30653844
